data_4021739
loop_
_publ_author_name
'Maurice Frederic Pilz'
'Christian Limberg'
'Burkhard Ziemer'

_publ_section_title
;
 Xanthene-Based Ligand with Two Adjacent \b-Diiminato
 Binding Sites
;
_journal_name_full 'Journal of Organic Chemistry'
_journal_page_first 4559
_journal_page_last 4564
_journal_paper_doi 10.1021/jo060394y
_journal_volume 71
_journal_year 2006
_chemical_formula_moiety 'C27 H34 O5'
_chemical_formula_sum 'C27 H34 O5'
_chemical_formula_weight 438.54
_chemical_melting_point 564(2)
_chemical_name_systematic
; 
 4,5-Diethylcarboxy-2,7-bis(1,1-dimethylethyl)-
9,9-dimethyl-xanthene 
;
_space_group_IT_number 2
_symmetry_cell_setting triclinic
_symmetry_space_group_name_Hall '-P 1'
_symmetry_space_group_name_H-M 'P -1'
_atom_sites_solution_hydrogens geom
_atom_sites_solution_primary direct
_atom_sites_solution_secondary difmap
_audit_creation_method SHELXL-97
_cell_angle_alpha 71.74(3)
_cell_angle_beta 75.85(4)
_cell_angle_gamma 66.90(3)
_cell_formula_units_Z 2
_cell_length_a 10.571(3)
_cell_length_b 10.934(3)
_cell_length_c 12.616(4)
_cell_measurement_reflns_used 5000
_cell_measurement_temperature 180(2)
_cell_measurement_theta_max 25.0
_cell_measurement_theta_min 2.5
_cell_volume 1261.3(7)
_computing_cell_refinement 'IPDS2.87 (Stoe & Cie, 1997)'
_computing_data_collection 'IPDS2.87 (Stoe & Cie, 1997)'
_computing_data_reduction 'IPDS2.87 (Stoe & Cie, 1997)'
_computing_molecular_graphics 'DIAMOND (Brandenburg, 1999)'
_computing_publication_material 'SHELXL97 (Sheldrick, 1997)'
_computing_structure_refinement 'SHELXL97 (Sheldrick, 1997)'
_computing_structure_solution 'SHELXS97 (Sheldrick, 1990)'
_diffrn_ambient_temperature 180(2)
_diffrn_detector_area_resol_mean 6.667
_diffrn_measured_fraction_theta_full 0.936
_diffrn_measured_fraction_theta_max 0.936
_diffrn_measurement_device 'Stoe IPDS diffractometer'
_diffrn_measurement_method '\f-oscill.,\f-incr.=1.5\%,187 exposures'
_diffrn_radiation_monochromator 'planar graphite'
_diffrn_radiation_source 'fine-focus sealed X-ray tube'
_diffrn_radiation_type MoK\a
_diffrn_radiation_wavelength 0.71073
_diffrn_reflns_av_R_equivalents 0.0848
_diffrn_reflns_av_sigmaI/netI 0.1106
_diffrn_reflns_limit_h_max 12
_diffrn_reflns_limit_h_min -12
_diffrn_reflns_limit_k_max 13
_diffrn_reflns_limit_k_min -13
_diffrn_reflns_limit_l_max 15
_diffrn_reflns_limit_l_min -15
_diffrn_reflns_number 8505
_diffrn_reflns_theta_full 25.25
_diffrn_reflns_theta_max 25.25
_diffrn_reflns_theta_min 2.41
_diffrn_standards_decay_% 0
_diffrn_standards_interval_count 0
_diffrn_standards_interval_time 0
_diffrn_standards_number 0
_exptl_absorpt_coefficient_mu 0.078
_exptl_absorpt_correction_T_max 0.9876
_exptl_absorpt_correction_T_min 0.9693
_exptl_absorpt_correction_type none
_exptl_crystal_colour white
_exptl_crystal_density_diffrn 1.155
_exptl_crystal_density_method none
_exptl_crystal_description block
_exptl_crystal_F_000 472
_exptl_crystal_size_max 0.40
_exptl_crystal_size_mid 0.24
_exptl_crystal_size_min 0.16
_refine_diff_density_max 0.440
_refine_diff_density_min -0.368
_refine_diff_density_rms 0.076
_refine_ls_extinction_coef 0.078(13)
_refine_ls_extinction_expression Fc^*^=kFc[1+0.001xFc^2^\l^3^/sin(2\q)]^-1/4^
_refine_ls_extinction_method SHELXL
_refine_ls_goodness_of_fit_ref 0.896
_refine_ls_hydrogen_treatment constr
_refine_ls_matrix_type full
_refine_ls_number_parameters 300
_refine_ls_number_reflns 4275
_refine_ls_number_restraints 0
_refine_ls_restrained_S_all 0.896
_refine_ls_R_factor_all 0.1333
_refine_ls_R_factor_gt 0.0887
_refine_ls_shift/su_max 0.000
_refine_ls_shift/su_mean 0.000
_refine_ls_structure_factor_coef Fsqd
_refine_ls_weighting_details 'calc w=1/[\s^2^(Fo^2^)+(0.1590P)^2^] where P=(Fo^2^+2Fc^2^)/3'
_refine_ls_weighting_scheme calc
_refine_ls_wR_factor_gt 0.2116
_refine_ls_wR_factor_ref 0.2486
_reflns_number_gt 2252
_reflns_number_total 4275
_reflns_threshold_expression I>2sigma(I)
_cod_data_source_file jo060394ysi20060301_035524.cif
_cod_database_code 4021739

loop_
_symmetry_equiv_pos_as_xyz
'x, y, z'
'-x, -y, -z'

loop_
_atom_site_label
_atom_site_type_symbol
_atom_site_fract_x
_atom_site_fract_y
_atom_site_fract_z
_atom_site_U_iso_or_equiv
_atom_site_adp_type
_atom_site_occupancy
_atom_site_symmetry_multiplicity
_atom_site_calc_flag
_atom_site_refinement_flags
C1 C 0.8605(3) 0.3927(3) 0.1317(3) 0.0405(8) Uani 1 1 d .
C2 C 0.9663(3) 0.2828(3) 0.1873(3) 0.0438(8) Uani 1 1 d .
C3 C 0.9541(4) 0.2600(3) 0.3036(3) 0.0480(9) Uani 1 1 d .
H3 H 1.0256 0.1875 0.3420 0.058 Uiso 1 1 calc R
C4 C 0.8413(4) 0.3387(4) 0.3667(3) 0.0489(9) Uani 1 1 d .
C5 C 0.7389(4) 0.4463(3) 0.3065(3) 0.0468(8) Uani 1 1 d .
H5 H 0.6612 0.5015 0.3473 0.056 Uiso 1 1 calc R
C6 C 0.7457(3) 0.4759(3) 0.1897(3) 0.0405(8) Uani 1 1 d .
C7 C 0.6293(3) 0.5933(3) 0.1292(3) 0.0443(8) Uani 1 1 d .
C8 C 0.6681(3) 0.6117(3) 0.0027(3) 0.0411(8) Uani 1 1 d .
C9 C 0.5813(3) 0.7197(3) -0.0725(3) 0.0451(8) Uani 1 1 d .
H9 H 0.4994 0.7820 -0.0417 0.054 Uiso 1 1 calc R
C10 C 0.6095(3) 0.7391(3) -0.1886(3) 0.0456(8) Uani 1 1 d .
C11 C 0.7311(3) 0.6458(3) -0.2330(3) 0.0453(8) Uani 1 1 d .
H11 H 0.7531 0.6573 -0.3124 0.054 Uiso 1 1 calc R
C12 C 0.8201(3) 0.5366(3) -0.1629(3) 0.0429(8) Uani 1 1 d .
C13 C 0.7855(3) 0.5240(3) -0.0471(3) 0.0417(8) Uani 1 1 d .
C14 C 0.8268(4) 0.3115(4) 0.4957(3) 0.0581(10) Uani 1 1 d .
C15 C 0.9609(8) 0.2131(8) 0.5415(5) 0.155(4) Uani 1 1 d .
H15A H 1.0370 0.2475 0.5024 0.186 Uiso 1 1 calc R
H15B H 0.9819 0.1225 0.5292 0.186 Uiso 1 1 calc R
H15C H 0.9501 0.2058 0.6224 0.186 Uiso 1 1 calc R
C16 C 0.7069(8) 0.2590(9) 0.5501(5) 0.134(3) Uani 1 1 d .
H16A H 0.7223 0.1766 0.5262 0.161 Uiso 1 1 calc R
H16B H 0.6200 0.3298 0.5268 0.161 Uiso 1 1 calc R
H16C H 0.7009 0.2367 0.6323 0.161 Uiso 1 1 calc R
C17 C 0.7904(7) 0.4443(5) 0.5318(4) 0.0928(17) Uani 1 1 d .
H17A H 0.7006 0.5087 0.5092 0.111 Uiso 1 1 calc R
H17B H 0.8624 0.4855 0.4955 0.111 Uiso 1 1 calc R
H17C H 0.7850 0.4236 0.6139 0.111 Uiso 1 1 calc R
C18 C 0.4951(4) 0.5565(4) 0.1659(4) 0.0605(10) Uani 1 1 d .
H18A H 0.4711 0.5401 0.2480 0.073 Uiso 1 1 calc R
H18B H 0.5104 0.4735 0.1428 0.073 Uiso 1 1 calc R
H18C H 0.4190 0.6324 0.1300 0.073 Uiso 1 1 calc R
C19 C 0.6050(4) 0.7267(4) 0.1623(3) 0.0588(10) Uani 1 1 d .
H19C H 0.5283 0.8014 0.1261 0.071 Uiso 1 1 calc R
H19B H 0.6896 0.7506 0.1373 0.071 Uiso 1 1 calc R
H19A H 0.5818 0.7125 0.2443 0.071 Uiso 1 1 calc R
C20 C 0.5145(4) 0.8595(4) -0.2678(3) 0.0541(10) Uani 1 1 d .
C21 C 0.3788(5) 0.9357(6) -0.2039(5) 0.104(2) Uani 1 1 d .
H21A H 0.3989 0.9588 -0.1422 0.125 Uiso 1 1 calc R
H21B H 0.3214 0.8774 -0.1731 0.125 Uiso 1 1 calc R
H21C H 0.3289 1.0201 -0.2553 0.125 Uiso 1 1 calc R
C22 C 0.5891(5) 0.9618(5) -0.3257(5) 0.0895(17) Uani 1 1 d .
H22A H 0.6747 0.9189 -0.3720 0.107 Uiso 1 1 calc R
H22B H 0.6120 0.9905 -0.2687 0.107 Uiso 1 1 calc R
H22C H 0.5287 1.0420 -0.3737 0.107 Uiso 1 1 calc R
C23 C 0.4857(7) 0.8120(5) -0.3563(5) 0.107(2) Uani 1 1 d .
H23C H 0.4310 0.8913 -0.4088 0.128 Uiso 1 1 calc R
H23B H 0.4336 0.7492 -0.3201 0.128 Uiso 1 1 calc R
H23A H 0.5738 0.7645 -0.3975 0.128 Uiso 1 1 calc R
C24 C 0.9499(3) 0.4347(3) -0.2078(3) 0.0446(8) Uani 1 1 d .
H24B H 1.0304 0.4342 -0.1806 0.054 Uiso 1 1 calc R
H24A H 0.9638 0.4642 -0.2911 0.054 Uiso 1 1 calc R
C25 C 0.9453(3) 0.2916(3) -0.1727(3) 0.0449(8) Uani 1 1 d .
C26 C 1.0904(3) 0.1964(3) 0.1226(3) 0.0448(8) Uani 1 1 d .
H26A H 1.1746 0.1760 0.1554 0.054 Uiso 1 1 calc R
H26B H 1.1022 0.2493 0.0435 0.054 Uiso 1 1 calc R
C27 C 1.0774(3) 0.0629(3) 0.1240(3) 0.0461(8) Uani 1 1 d .
O1 O 0.8805(2) 0.4113(2) 0.01585(19) 0.0444(6) Uani 1 1 d .
O2 O 0.8376(3) 0.2691(2) -0.1499(3) 0.0640(8) Uani 1 1 d .
O3 O 1.0679(2) 0.1946(3) -0.1725(3) 0.0652(8) Uani 1 1 d .
H3O H 1.0582 0.1183 -0.1591 0.078 Uiso 1 1 calc R
O4 O 0.9679(3) 0.0453(3) 0.1402(3) 0.0689(9) Uani 1 1 d .
O5 O 1.1974(3) -0.0314(3) 0.1052(3) 0.0741(10) Uani 1 1 d .
H5O H 1.1850 -0.1037 0.1081 0.089 Uiso 1 1 calc R

loop_
_atom_site_aniso_label
_atom_site_aniso_U_11
_atom_site_aniso_U_22
_atom_site_aniso_U_33
_atom_site_aniso_U_23
_atom_site_aniso_U_13
_atom_site_aniso_U_12
C1 0.0511(17) 0.0380(16) 0.0366(19) -0.0071(14) -0.0091(14) -0.0194(14)
C2 0.0534(18) 0.0369(16) 0.043(2) -0.0065(15) -0.0102(15) -0.0174(14)
C3 0.059(2) 0.0405(17) 0.044(2) -0.0045(16) -0.0111(17) -0.0189(16)
C4 0.060(2) 0.0470(18) 0.042(2) -0.0083(16) -0.0121(16) -0.0201(16)
C5 0.0555(19) 0.0440(18) 0.043(2) -0.0110(16) -0.0055(16) -0.0200(15)
C6 0.0463(16) 0.0361(16) 0.0405(19) -0.0074(14) -0.0076(14) -0.0162(14)
C7 0.0476(17) 0.0404(17) 0.044(2) -0.0123(15) -0.0060(15) -0.0133(14)
C8 0.0479(17) 0.0366(16) 0.042(2) -0.0071(15) -0.0091(15) -0.0175(14)
C9 0.0451(17) 0.0382(16) 0.050(2) -0.0091(16) -0.0102(15) -0.0117(14)
C10 0.0526(18) 0.0390(17) 0.046(2) -0.0039(16) -0.0160(16) -0.0168(15)
C11 0.0565(19) 0.0401(16) 0.041(2) -0.0042(15) -0.0117(16) -0.0203(15)
C12 0.0534(18) 0.0374(16) 0.041(2) -0.0086(15) -0.0106(15) -0.0173(14)
C13 0.0471(17) 0.0358(16) 0.0414(19) -0.0070(14) -0.0113(14) -0.0121(14)
C14 0.077(2) 0.060(2) 0.039(2) -0.0092(18) -0.0126(19) -0.025(2)
C15 0.152(6) 0.181(7) 0.057(3) -0.043(4) -0.053(4) 0.054(5)
C16 0.215(8) 0.192(7) 0.054(4) -0.006(4) -0.009(4) -0.156(7)
C17 0.143(5) 0.085(3) 0.057(3) -0.019(3) -0.019(3) -0.039(3)
C18 0.052(2) 0.070(2) 0.054(2) -0.006(2) -0.0086(17) -0.0215(18)
C19 0.076(2) 0.0420(19) 0.053(2) -0.0126(17) -0.011(2) -0.0126(18)
C20 0.066(2) 0.0410(18) 0.050(2) 0.0006(17) -0.0206(18) -0.0154(17)
C21 0.075(3) 0.096(4) 0.087(4) 0.012(3) -0.021(3) 0.007(3)
C22 0.099(3) 0.056(2) 0.101(4) 0.022(3) -0.042(3) -0.030(2)
C23 0.156(5) 0.060(3) 0.114(5) -0.009(3) -0.099(4) -0.009(3)
C24 0.0540(18) 0.0414(17) 0.0392(19) -0.0090(15) -0.0057(15) -0.0182(15)
C25 0.0469(18) 0.0444(18) 0.043(2) -0.0137(16) -0.0070(15) -0.0127(15)
C26 0.0539(18) 0.0354(16) 0.046(2) -0.0081(15) -0.0107(16) -0.0154(14)
C27 0.0501(19) 0.0423(17) 0.045(2) -0.0077(16) -0.0081(15) -0.0158(15)
O1 0.0514(12) 0.0391(12) 0.0368(13) -0.0051(10) -0.0108(10) -0.0097(10)
O2 0.0522(14) 0.0426(13) 0.097(2) -0.0194(14) -0.0088(14) -0.0146(11)
O3 0.0518(14) 0.0429(13) 0.103(2) -0.0213(15) -0.0171(14) -0.0119(11)
O4 0.0533(15) 0.0458(14) 0.113(3) -0.0248(16) -0.0174(15) -0.0145(12)
O5 0.0550(15) 0.0445(14) 0.123(3) -0.0316(17) -0.0005(16) -0.0160(12)

loop_
_atom_type_symbol
_atom_type_description
_atom_type_scat_dispersion_real
_atom_type_scat_dispersion_imag
_atom_type_scat_source
C C 0.0033 0.0016 'International Tables Vol C Tables 4.2.6.8 and 6.1.1.4'
H H 0.0000 0.0000 'International Tables Vol C Tables 4.2.6.8 and 6.1.1.4'
O O 0.0106 0.0060 'International Tables Vol C Tables 4.2.6.8 and 6.1.1.4'

loop_
_geom_angle_atom_site_label_1
_geom_angle_atom_site_label_2
_geom_angle_atom_site_label_3
_geom_angle
O1 C1 C6 123.2(3)
O1 C1 C2 114.6(3)
C6 C1 C2 122.2(3)
C3 C2 C1 117.6(3)
C3 C2 C26 121.2(3)
C1 C2 C26 121.1(3)
C2 C3 C4 123.0(3)
C2 C3 H3 118.5
C4 C3 H3 118.5
C3 C4 C5 116.7(3)
C3 C4 C14 122.9(3)
C5 C4 C14 120.5(3)
C6 C5 C4 123.2(3)
C6 C5 H5 118.4
C4 C5 H5 118.4
C5 C6 C1 117.3(3)
C5 C6 C7 120.6(3)
C1 C6 C7 122.0(3)
C8 C7 C6 110.0(3)
C8 C7 C18 108.5(3)
C6 C7 C18 108.8(3)
C8 C7 C19 110.5(3)
C6 C7 C19 109.1(3)
C18 C7 C19 109.9(3)
C13 C8 C9 115.7(3)
C13 C8 C7 123.3(3)
C9 C8 C7 121.0(3)
C10 C9 C8 123.4(3)
C10 C9 H9 118.3
C8 C9 H9 118.3
C9 C10 C11 117.6(3)
C9 C10 C20 122.0(3)
C11 C10 C20 120.4(3)
C12 C11 C10 121.5(3)
C12 C11 H11 119.3
C10 C11 H11 119.3
C13 C12 C11 117.7(3)
C13 C12 C24 119.6(3)
C11 C12 C24 122.7(3)
C8 C13 C12 124.1(3)
C8 C13 O1 122.5(3)
C12 C13 O1 113.4(3)
C16 C14 C15 111.4(6)
C16 C14 C17 106.1(5)
C15 C14 C17 106.5(5)
C16 C14 C4 109.4(4)
C15 C14 C4 112.2(4)
C17 C14 C4 111.2(3)
C14 C15 H15A 109.5
C14 C15 H15B 109.5
H15A C15 H15B 109.5
C14 C15 H15C 109.5
H15A C15 H15C 109.5
H15B C15 H15C 109.5
C14 C16 H16A 109.5
C14 C16 H16B 109.5
H16A C16 H16B 109.5
C14 C16 H16C 109.5
H16A C16 H16C 109.5
H16B C16 H16C 109.5
C14 C17 H17A 109.5
C14 C17 H17B 109.5
H17A C17 H17B 109.5
C14 C17 H17C 109.5
H17A C17 H17C 109.5
H17B C17 H17C 109.5
C7 C18 H18A 109.5
C7 C18 H18B 109.5
H18A C18 H18B 109.5
C7 C18 H18C 109.5
H18A C18 H18C 109.5
H18B C18 H18C 109.5
C7 C19 H19C 109.5
C7 C19 H19B 109.5
H19C C19 H19B 109.5
C7 C19 H19A 109.5
H19C C19 H19A 109.5
H19B C19 H19A 109.5
C23 C20 C22 108.8(4)
C23 C20 C21 110.3(4)
C22 C20 C21 106.5(4)
C23 C20 C10 111.1(3)
C22 C20 C10 107.7(3)
C21 C20 C10 112.2(3)
C20 C21 H21A 109.5
C20 C21 H21B 109.5
H21A C21 H21B 109.5
C20 C21 H21C 109.5
H21A C21 H21C 109.5
H21B C21 H21C 109.5
C20 C22 H22A 109.5
C20 C22 H22B 109.5
H22A C22 H22B 109.5
C20 C22 H22C 109.5
H22A C22 H22C 109.5
H22B C22 H22C 109.5
C20 C23 H23C 109.5
C20 C23 H23B 109.5
H23C C23 H23B 109.5
C20 C23 H23A 109.5
H23C C23 H23A 109.5
H23B C23 H23A 109.5
C12 C24 C25 113.0(3)
C12 C24 H24B 109.0
C25 C24 H24B 109.0
C12 C24 H24A 109.0
C25 C24 H24A 109.0
H24B C24 H24A 107.8
O2 C25 O3 123.4(3)
O2 C25 C24 122.3(3)
O3 C25 C24 114.4(3)
C2 C26 C27 112.9(3)
C2 C26 H26A 109.0
C27 C26 H26A 109.0
C2 C26 H26B 109.0
C27 C26 H26B 109.0
H26A C26 H26B 107.8
O4 C27 O5 123.4(3)
O4 C27 C26 123.7(3)
O5 C27 C26 112.9(3)
C1 O1 C13 118.4(2)
C25 O3 H3O 109.5
C27 O5 H5O 109.5

loop_
_geom_bond_atom_site_label_1
_geom_bond_atom_site_label_2
_geom_bond_distance
C1 O1 1.385(4)
C1 C6 1.397(4)
C1 C2 1.409(4)
C2 C3 1.391(5)
C2 C26 1.506(5)
C3 C4 1.399(5)
C3 H3 0.9500
C4 C5 1.405(5)
C4 C14 1.539(5)
C5 C6 1.397(5)
C5 H5 0.9500
C6 C7 1.533(4)
C7 C8 1.517(5)
C7 C18 1.549(5)
C7 C19 1.550(5)
C8 C13 1.384(4)
C8 C9 1.418(5)
C9 C10 1.386(5)
C9 H9 0.9500
C10 C11 1.408(5)
C10 C20 1.540(4)
C11 C12 1.399(4)
C11 H11 0.9500
C12 C13 1.393(5)
C12 C24 1.503(4)
C13 O1 1.401(4)
C14 C16 1.519(8)
C14 C15 1.521(7)
C14 C17 1.535(6)
C15 H15A 0.9800
C15 H15B 0.9800
C15 H15C 0.9800
C16 H16A 0.9800
C16 H16B 0.9800
C16 H16C 0.9800
C17 H17A 0.9800
C17 H17B 0.9800
C17 H17C 0.9800
C18 H18A 0.9800
C18 H18B 0.9800
C18 H18C 0.9800
C19 H19C 0.9800
C19 H19B 0.9800
C19 H19A 0.9800
C20 C23 1.504(6)
C20 C22 1.518(6)
C20 C21 1.523(6)
C21 H21A 0.9800
C21 H21B 0.9800
C21 H21C 0.9800
C22 H22A 0.9800
C22 H22B 0.9800
C22 H22C 0.9800
C23 H23C 0.9800
C23 H23B 0.9800
C23 H23A 0.9800
C24 C25 1.504(5)
C24 H24B 0.9900
C24 H24A 0.9900
C25 O2 1.206(4)
C25 O3 1.313(4)
C26 C27 1.513(5)
C26 H26A 0.9900
C26 H26B 0.9900
C27 O4 1.205(4)
C27 O5 1.307(4)
O3 H3O 0.8400
O5 H5O 0.8400

loop_
_geom_torsion_atom_site_label_1
_geom_torsion_atom_site_label_2
_geom_torsion_atom_site_label_3
_geom_torsion_atom_site_label_4
_geom_torsion
O1 C1 C2 C3 178.8(3)
C6 C1 C2 C3 -0.8(5)
O1 C1 C2 C26 0.8(5)
C6 C1 C2 C26 -178.8(3)
C1 C2 C3 C4 1.3(5)
C26 C2 C3 C4 179.3(3)
C2 C3 C4 C5 -1.0(5)
C2 C3 C4 C14 178.9(4)
C3 C4 C5 C6 0.2(5)
C14 C4 C5 C6 -179.8(3)
C4 C5 C6 C1 0.4(5)
C4 C5 C6 C7 179.0(3)
O1 C1 C6 C5 -179.6(3)
C2 C1 C6 C5 0.0(5)
O1 C1 C6 C7 1.8(5)
C2 C1 C6 C7 -178.6(3)
C5 C6 C7 C8 175.0(3)
C1 C6 C7 C8 -6.5(4)
C5 C6 C7 C18 -66.3(4)
C1 C6 C7 C18 112.2(4)
C5 C6 C7 C19 53.6(4)
C1 C6 C7 C19 -127.9(4)
C6 C7 C8 C13 6.3(4)
C18 C7 C8 C13 -112.6(4)
C19 C7 C8 C13 126.8(3)
C6 C7 C8 C9 -176.0(3)
C18 C7 C8 C9 65.1(4)
C19 C7 C8 C9 -55.5(4)
C13 C8 C9 C10 -0.2(5)
C7 C8 C9 C10 -178.1(3)
C8 C9 C10 C11 0.1(5)
C8 C9 C10 C20 -178.6(3)
C9 C10 C11 C12 0.5(5)
C20 C10 C11 C12 179.1(3)
C10 C11 C12 C13 -0.8(5)
C10 C11 C12 C24 179.5(3)
C9 C8 C13 C12 -0.2(5)
C7 C8 C13 C12 177.7(3)
C9 C8 C13 O1 -179.1(3)
C7 C8 C13 O1 -1.3(5)
C11 C12 C13 C8 0.7(5)
C24 C12 C13 C8 -179.6(3)
C11 C12 C13 O1 179.7(3)
C24 C12 C13 O1 -0.6(5)
C3 C4 C14 C16 -111.5(5)
C5 C4 C14 C16 68.5(5)
C3 C4 C14 C15 12.6(7)
C5 C4 C14 C15 -167.4(5)
C3 C4 C14 C17 131.7(4)
C5 C4 C14 C17 -48.3(5)
C9 C10 C20 C23 -133.8(5)
C11 C10 C20 C23 47.6(6)
C9 C10 C20 C22 107.2(4)
C11 C10 C20 C22 -71.4(5)
C9 C10 C20 C21 -9.7(6)
C11 C10 C20 C21 171.7(4)
C13 C12 C24 C25 64.6(4)
C11 C12 C24 C25 -115.7(4)
C12 C24 C25 O2 26.1(5)
C12 C24 C25 O3 -155.9(3)
C3 C2 C26 C27 83.2(4)
C1 C2 C26 C27 -98.9(4)
C2 C26 C27 O4 23.3(5)
C2 C26 C27 O5 -157.0(3)
C6 C1 O1 C13 4.0(5)
C2 C1 O1 C13 -175.6(3)
C8 C13 O1 C1 -4.3(5)
C12 C13 O1 C1 176.7(3)

loop_
_cod_related_entry_id
_cod_related_entry_database
_cod_related_entry_code
1 ChemSpider 9836841
